data_4034262
loop_
_publ_author_name
'Guranova, Natalia I.'
'Dar'in, Dmitry'
'Kantin, Grigory'
'Novikov, Alexander S.'
'Bakulina, Olga'
'Krasavin, Mikhail'

_publ_section_title
;
 Rh(II)-Catalyzed Spirocyclization of \a-Diazo Homophthalimides with
 Cyclic Ethers.
;
_journal_issue 7
_journal_name_full 'The Journal of organic chemistry'
_journal_page_first 4534
_journal_page_last 4542
_journal_paper_doi 10.1021/acs.joc.9b00245
_journal_volume 84
_journal_year 2019
_chemical_formula_moiety 'C20 H19 N O4'
_chemical_formula_sum 'C20 H19 N O4'
_chemical_formula_weight 337.36
_space_group_crystal_system monoclinic
_space_group_IT_number 14
_space_group_name_Hall '-P 2yn'
_space_group_name_H-M_alt 'P 1 21/n 1'
_atom_sites_solution_hydrogens geom
_atom_sites_solution_primary dual
_audit_creation_date 2018-07-30
_audit_creation_method
;
Olex2 1.2
(compiled 2018.05.29 svn.r3508 for OlexSys, GUI svn.r5506)
;
_audit_update_record
;
2018-11-12 deposited with the CCDC.
2018-11-12 downloaded from the CCDC.
;
_cell_angle_alpha 90
_cell_angle_beta 114.7040(10)
_cell_angle_gamma 90
_cell_formula_units_Z 4
_cell_length_a 9.37710(10)
_cell_length_b 18.5002(2)
_cell_length_c 10.29680(10)
_cell_measurement_reflns_used 26130
_cell_measurement_temperature 293(2)
_cell_measurement_theta_max 72.0790
_cell_measurement_theta_min 2.4290
_cell_volume 1622.79(3)
_computing_cell_refinement 'CrystalClear-SM Expert 2.0 r7 (Rigaku, 2011)'
_computing_data_collection 'CrystalClear-SM Expert 2.0 r7 (Rigaku, 2011)'
_computing_data_reduction 'CrystalClear-SM Expert 2.0 r7 (Rigaku, 2011)'
_computing_molecular_graphics 'Olex2 (Dolomanov et al., 2009)'
_computing_publication_material 'Olex2 (Dolomanov et al., 2009)'
_computing_structure_refinement 'ShelXL (Sheldrick, 2015)'
_computing_structure_solution 'ShelXT (Sheldrick, 2015)'
_diffrn_ambient_temperature 293(2)
_diffrn_detector CCD
_diffrn_detector_area_resol_mean 28.5714
_diffrn_detector_type 'Rigaku Saturn724+'
_diffrn_measured_fraction_theta_full 1.000
_diffrn_measured_fraction_theta_max 0.997
_diffrn_measurement_details
;
List of Runs (angles in degrees, time in seconds):

  # Type    Start    End  Width  t~exp~   \w     \q     \k     \f   Frames
#--------------------------------------------------------------------------
  1  \w    -92.00 -66.00   0.50    1.00    --  -41.35 -37.00  43.00   52
  2  \w    -34.00  -8.00   0.50    1.00    --  -41.35  37.00-161.00   52
  3  \w     67.00  92.00   0.50    1.00    --   41.35  37.00-161.00   50
  4  \w     20.00  54.00   0.50    1.00    --   41.35 -37.00  43.00   68
  5  \w     99.00 124.00   0.50    4.00    --  101.00  37.00-161.00   50
  6  \w     41.00 100.00   0.50    4.00    --  101.00 -37.00  43.00  118
  7  \w    -47.00 -13.00   0.50    1.00    --    0.00 123.00 169.17   68
  8  \w    -42.00 -17.00   0.50    1.00    --   24.00 151.00 112.89   50
  9  \w    -42.00 -17.00   0.50    1.00    --   24.00 151.00 -80.39   50
 10  \w      3.00  28.00   0.50    1.00    --   32.00  90.00 110.36   50
 11  \w      2.00  27.00   0.50    1.00    --   32.00  91.00 175.27   50
 12  \w      5.00  31.00   0.50    1.00    --   32.00  90.00  34.43   52
 13  \w      4.00  29.00   0.50    1.00    --   32.00  87.00 -14.29   50
 14  \w      2.00  27.00   0.50    1.00    --   32.00  91.00-119.41   50
 15  \w    -90.00 -14.00   0.50    1.00    --  -41.35 138.00 -30.00  152
 16  \w     -5.00  21.00   0.50    1.00    --  -41.35  77.00-150.00   52
 17  \w    -66.00 -32.00   0.50    1.00    --  -41.35  77.00-150.00   68
 18  \w    -95.00 -65.00   0.50    1.00    --  -41.35 138.00 -90.00   60
 19  \w    -57.00 -12.00   0.50    1.00    --  -41.35 138.00 -90.00   90
 20  \w      6.00  60.00   0.50    1.00    --   41.35 -65.00-180.00  108
 21  \w     22.00  96.00   0.50    1.00    --   41.35-138.00 -30.00  148
 22  \w     16.00  42.00   0.50    1.00    --   41.35  77.00  90.00   52
 23  \w      7.00  77.00   0.50    1.00    --   41.35-104.00  60.00  140
 24  \w     16.00  43.00   0.50    1.00    --   41.35  82.00 143.96   54
 25  \w     18.00  43.00   0.50    1.00    --   44.00  82.00 -62.88   50
 26  \w     18.00  43.00   0.50    1.00    --   44.00  82.00 111.75   50
 27  \w     19.00  44.00   0.50    1.00    --   44.00  79.00 171.86   50
 28  \w     19.00  44.00   0.50    1.00    --   44.00  80.00-162.95   50
 29  \w     19.00  44.00   0.50    1.00    --   44.00  79.00 -33.17   50
 30  \w     19.00  44.00   0.50    1.00    --   44.00  79.00-135.43   50
 31  \w     19.00  44.00   0.50    1.00    --   44.00  79.00  37.30   50
 32  \w     18.00  43.00   0.50    1.00    --   44.00  82.00  -5.04   50
 33  \w     19.00  44.00   0.50    1.00    --   44.00  80.00 -89.90   50
 34  \w     27.00  59.00   0.50    1.00    --   52.00  76.00 125.80   64
 35  \w     28.00  75.00   0.50    1.00    --   52.00  77.00-103.24   94
 36  \w     34.00  76.00   0.50    1.00    --   56.00  75.00 -28.80   84
 37  \w     96.00 121.00   0.50    1.00    --   56.00  77.00  86.82   50
 38  \w     34.00  60.00   0.50    1.00    --   56.00  72.00  36.02   52
 39  \w     34.00  60.00   0.50    1.00    --   56.00  77.00  86.82   52
 40  \w     35.00  68.00   0.50    1.00    --   56.00  73.00-132.95   66
 41  \w     74.00 100.00   0.50    1.00    --   56.00  73.00-132.95   52
 42  \w     99.00 125.00   0.50    1.00    --   60.00  77.00 146.67   52
 43  \w     35.00  64.00   0.50    1.00    --   60.00  77.00 146.67   58
 44  \w     40.00  66.00   0.50    1.00    --   60.00  73.00 109.26   52
 45  \w     41.00  85.00   0.50    1.00    --   60.00  63.00 -62.70   88
 46  \w     39.00  70.00   0.50    1.00    --   60.00  66.00 -34.95   62
 47  \w     38.00  91.00   0.50    1.00    --   60.00  70.00   6.11  106
 48  \w     41.00 119.00   0.50    1.00    --   64.00  73.00  63.21  156
 49  \w     39.00  71.00   0.50    1.00    --   64.00  76.00  37.44   64
 50  \w     39.00  71.00   0.50    1.00    --   64.00  77.00-178.46   64
 51  \w     53.00 102.00   0.50    4.00    --   72.00  65.00  37.26   98
 52  \w     52.00 136.00   0.50    4.00    --   72.00  72.00 112.94  168
 53  \w     55.00 119.00   0.50    4.00    --   72.00  58.00 -37.27  128
 54  \w     51.00 140.00   0.50    4.00    --   76.00  76.00-139.66  178
 55  \w    105.00 134.00   0.50    4.00    --   76.00  74.00-104.03   58
 56  \w     53.00  84.00   0.50    4.00    --   76.00  74.00-104.03   62
 57  \w     53.00  87.00   0.50    4.00    --   76.00  73.00  70.71   68
 58  \w     56.00 140.00   0.50    4.00    --   76.00  65.00 161.84  168
 59  \w     55.00 145.00   0.50    4.00    --   80.00  77.00 -23.20  180
 60  \w     56.00  95.00   0.50    4.00    --   80.00  75.00-167.12   78
 61  \w    122.00 153.00   0.50    4.00    --   88.00  76.00  81.65   62
 62  \w     63.00 109.00   0.50    4.00    --   88.00  76.00  81.65   92
 63  \w    123.00 154.00   0.50    4.00    --   96.00  71.00  23.92   62
 64  \w     75.00 112.00   0.50    4.00    --   96.00  71.00  23.92   74
 65  \w     74.00 114.00   0.50    4.00    --  101.00-111.00 120.00   80
 66  \w     77.00 103.00   0.50    4.00    --  101.00-111.00-180.00   52
 67  \w     80.00 137.00   0.50    4.00    --  101.00  68.00-150.00  114
 68  \w    130.00 156.00   0.50    4.00    --  101.00  77.00-150.00   52
 69  \w     41.00 106.00   0.50    4.00    --  101.00 -33.00 -60.00  130
 70  \w     77.00 106.00   0.50    4.00    --  101.00 -33.00-150.00   58
 71  \w     77.00 103.00   0.50    4.00    --  101.00  77.00-150.00   52
 72  \w    104.00 154.00   0.50    4.00    --  101.00  59.00 150.00  100
 73  \w     58.00  84.00   0.50    4.00    --  101.00 -93.00 -30.00   52
 74  \w     74.00 115.00   0.50    4.00    --  101.00-111.00   0.00   82
 75  \w    100.00 153.00   0.50    4.00    --  101.00  33.00  60.00  106
 76  \w     37.00  73.00   0.50    4.00    --  101.00 -68.00  60.00   72
 77  \w     83.00 157.00   0.50    4.00    --  101.00  59.00  90.00  148
 78  \w     35.00  62.00   0.50    4.00    --  101.00-111.00   0.00   54
 79  \w     85.00 150.00   0.50    4.00    --  101.00  59.00 -30.00  130
 80  \w    132.00 157.00   0.50    4.00    --  101.00  77.00 120.00   50
 81  \w     76.00 112.00   0.50    4.00    --  101.00  77.00 120.00   72
 82  \w     83.00 152.00   0.50    4.00    --  101.00  59.00   0.00  138
 83  \w    127.00 157.00   0.50    4.00    --  101.00  77.00 -60.00   60
 84  \w     86.00 112.00   0.50    4.00    --  101.00 -42.00 150.00   52
 85  \w     76.00 102.00   0.50    4.00    --  101.00  77.00  30.00   52
 86  \w     77.00 114.00   0.50    4.00    --  101.00  77.00 -60.00   74
 87  \w     39.00  65.00   0.50    4.00    --  101.00 -42.00 150.00   52
 88  \w     80.00 106.00   0.50    4.00    --  101.00  68.00  30.00   52
 89  \w     83.00 146.00   0.50    4.00    --  101.00  59.00 120.00  126
 90  \w    119.00 145.00   0.50    4.00    --  101.00  77.00-180.00   52
 91  \w    122.00 157.00   0.50    4.00    --  101.00  77.00-120.00   70
 92  \w     39.00  95.00   0.50    4.00    --  101.00 -59.00 -30.00  112
 93  \w    131.00 156.00   0.50    4.00    --  101.00  77.00   0.00   50
 94  \w     76.00 108.00   0.50    4.00    --  101.00  77.00-180.00   64
 95  \w     86.00 154.00   0.50    4.00    --  101.00  59.00-120.00  136
 96  \w     66.00 114.00   0.50    4.00    --  101.00-111.00-150.00   96
 97  \w     76.00 111.00   0.50    4.00    --  101.00  77.00-120.00   70
 98  \w     35.00  60.00   0.50    4.00    --  101.00-111.00-150.00   50
 99  \w     84.00 111.00   0.50    4.00    --  101.00  59.00  60.00   54
100  \w    127.00 157.00   0.50    4.00    --  101.00  59.00  60.00   60
101  \w     77.00 105.00   0.50    4.00    --  101.00  77.00 150.00   56
102  \w     80.00 105.00   0.50    4.00    --  101.00  68.00 -90.00   50
103  \w     77.00 114.00   0.50    4.00    --  101.00  77.00  60.00   74
104  \w    132.00 157.00   0.50    4.00    --  101.00  68.00  30.00   50
105  \w    113.00 154.00   0.50    4.00    --  101.00  93.00  60.00   82
106  \w     83.00 142.00   0.50    4.00    --  101.00  59.00 -90.00  118
107  \w     68.00 115.00   0.50    4.00    --  101.00 -17.00 -60.00   94
108  \w     66.00 126.00   0.50    4.00    --  101.00 -77.00-180.00  120
109  \w     81.00 107.00   0.50    4.00    --  101.00-133.00 -30.00   52
110  \w     87.00 139.00   0.50    4.00    --  101.00  59.00-180.00  104
111  \w     31.00  62.00   0.50    4.00    --  101.00 -17.00 -60.00   62
112  \w     80.00 105.00   0.50    4.00    --  101.00  68.00 -60.00   50
113  \w     85.00 119.00   0.50    4.00    --  101.00 -59.00  30.00   68
114  \w     58.00  89.00   0.50    4.00    --  101.00 -42.00-150.00   62
115  \w     46.00  72.00   0.50    4.00    --  101.00 -59.00  30.00   52
116  \w     83.00 148.00   0.50    4.00    --  101.00  59.00 -60.00  130
117  \w     90.00 121.00   0.50    4.00    --  101.00 -68.00 150.00   62
118  \w     77.00 120.00   0.50    4.00    --  101.00 -68.00  60.00   86
119  \w    125.00 151.00   0.50    4.00    --  101.00  77.00  90.00   52
120  \w     79.00 105.00   0.50    4.00    --  101.00  77.00  90.00   52
121  \w    102.00 127.00   0.50    4.00    --  101.00 -77.00 -30.00   50
122  \w     98.00 129.00   0.50    4.00    --  101.00 -93.00 -30.00   62
123  \w    122.00 156.00   0.50    4.00    --  101.00  77.00 -30.00   68
124  \w     39.00  65.00   0.50    4.00    --  101.00 -33.00-150.00   52
125  \w     37.00  90.00   0.50    4.00    --  101.00 -77.00 -30.00  106
126  \w     76.00 103.00   0.50    4.00    --  101.00  77.00 -30.00   54
127  \w     39.00  64.00   0.50    4.00    --  101.00 -42.00 120.00   50
128  \w     85.00 112.00   0.50    4.00    --  101.00 -42.00 120.00   54
129  \w    128.00 157.00   0.50    4.00    --  101.00  77.00 -90.00   58
130  \w     76.00 116.00   0.50    4.00    --  101.00  77.00 -90.00   80
131  \w     42.00  80.00   0.50    4.00    --  101.00 -68.00 150.00   76
132  \w     76.00 108.00   0.50    4.00    --  101.00  77.00   0.00   64
133  \w     68.00 124.00   0.50    4.00    --  101.00-133.00   0.00  112
;
_diffrn_measurement_device 'AFC12 (Right): Kappa 3 circle'
_diffrn_measurement_device_type 'Rigaku Saturn724+ (2x2 bin mode)'
_diffrn_measurement_method 'profile data from \w-scans'
_diffrn_measurement_specimen_support 'Mitegen 50um'
_diffrn_orient_matrix_type 'CrysAlisPro convention (1999,Acta A55,543-557)'
_diffrn_orient_matrix_UB_11 0.1749660000
_diffrn_orient_matrix_UB_12 0.0201093000
_diffrn_orient_matrix_UB_13 0.0776324000
_diffrn_orient_matrix_UB_21 0.0306376000
_diffrn_orient_matrix_UB_22 -0.0337429000
_diffrn_orient_matrix_UB_23 -0.1227270000
_diffrn_orient_matrix_UB_31 -0.0338164000
_diffrn_orient_matrix_UB_32 0.0734266000
_diffrn_orient_matrix_UB_33 -0.0777401000
_diffrn_radiation_collimation 0.3
_diffrn_radiation_monochromator Confocal
_diffrn_radiation_probe x-ray
_diffrn_radiation_type CuK\a
_diffrn_radiation_wavelength 1.54184
_diffrn_reflns_av_R_equivalents 0.0278
_diffrn_reflns_av_unetI/netI 0.0097
_diffrn_reflns_Laue_measured_fraction_full 1.000
_diffrn_reflns_Laue_measured_fraction_max 0.997
_diffrn_reflns_limit_h_max 11
_diffrn_reflns_limit_h_min -11
_diffrn_reflns_limit_k_max 22
_diffrn_reflns_limit_k_min -22
_diffrn_reflns_limit_l_max 12
_diffrn_reflns_limit_l_min -12
_diffrn_reflns_number 33623
_diffrn_reflns_point_group_measured_fraction_full 1.000
_diffrn_reflns_point_group_measured_fraction_max 0.997
_diffrn_reflns_theta_full 67.684
_diffrn_reflns_theta_max 72.188
_diffrn_reflns_theta_min 4.781
_diffrn_source 'Rotating Anode'
_diffrn_source_current 24.0
_diffrn_source_power 1.2
_diffrn_source_target Mo
_diffrn_source_type 'Rotating Anode'
_diffrn_source_voltage 50.0
_exptl_absorpt_coefficient_mu 0.789
_exptl_absorpt_correction_T_max 1.00000
_exptl_absorpt_correction_T_min 0.81809
_exptl_absorpt_correction_type multi-scan
_exptl_absorpt_process_details
'CrysAlisPro 1.171.39.35a (Rigaku Oxford Diffraction, 2017) Empirical absorption correction using spherical harmonics, implemented in SCALE3 ABSPACK scaling algorithm.'
_exptl_crystal_colour 'clear light colourless'
_exptl_crystal_colour_lustre clear
_exptl_crystal_colour_modifier light
_exptl_crystal_colour_primary colourless
_exptl_crystal_density_diffrn 1.381
_exptl_crystal_description plate
_exptl_crystal_F_000 712
_exptl_crystal_size_max 0.23
_exptl_crystal_size_mid 0.2
_exptl_crystal_size_min 0.17
_refine_diff_density_max 0.284
_refine_diff_density_min -0.256
_refine_diff_density_rms 0.047
_refine_ls_extinction_method none
_refine_ls_goodness_of_fit_ref 1.039
_refine_ls_hydrogen_treatment constr
_refine_ls_matrix_type full
_refine_ls_number_parameters 227
_refine_ls_number_reflns 3207
_refine_ls_number_restraints 0
_refine_ls_restrained_S_all 1.039
_refine_ls_R_factor_all 0.0333
_refine_ls_R_factor_gt 0.0327
_refine_ls_shift/su_max 0.000
_refine_ls_shift/su_mean 0.000
_refine_ls_structure_factor_coef Fsqd
_refine_ls_weighting_details 'w=1/[\s^2^(Fo^2^)+(0.0394P)^2^+0.7305P] where P=(Fo^2^+2Fc^2^)/3'
_refine_ls_weighting_scheme calc
_refine_ls_wR_factor_gt 0.0827
_refine_ls_wR_factor_ref 0.0831
_reflns_Friedel_coverage 0.000
_reflns_number_gt 3109
_reflns_number_total 3207
_reflns_threshold_expression 'I > 2\s(I)'
_cod_data_source_file jo9b00245_si_006.cif
_cod_data_source_block 428-9285-zra-651_1
_cod_database_code 4034262
_shelx_shelxl_version_number 2018/3
_chemical_oxdiff_formula 'C20 H19 N1 O4'
_shelx_space_group_comment
;
The symmetry employed for this shelxl refinement is uniquely defined
by the following loop, which should always be used as a source of
symmetry information in preference to the above space-group names.
They are only intended as comments.
;
_shelx_estimated_absorpt_t_max 0.878
_shelx_estimated_absorpt_t_min 0.839
_reflns_odcompleteness_completeness 99.79
_reflns_odcompleteness_iscentric 1
_reflns_odcompleteness_theta 71.98
_olex2_refinement_description
;
1. Fixed Uiso
 At 1.2 times of:
  All C(H) groups, All C(H,H) groups
 At 1.5 times of:
  All C(H,H,H) groups
2.a Secondary CH2 refined with riding coordinates:
 C00I(H00A,H00B), C00M(H00C,H00D), C00N(H00I,H00M), C00O(H00N,H00O)
2.b Aromatic/amide H refined with riding coordinates:
 C008(H008), C00E(H00E), C00F(H00F), C00G(H00G), C00H(H00H), C00J(H00J),
 C00K(H00K), C00L(H00L)
2.c Idealised Me refined as rotating group:
 C00P(H00P,H00Q,H00R)
;
_olex2_submission_special_instructions 'No special instructions were received'
_oxdiff_exptl_absorpt_empirical_details
;
Empirical correction (ABSPACK) includes:
- Absorption correction using spherical harmonics
- Frame scaling
;
_oxdiff_exptl_absorpt_empirical_full_max 1.448
_oxdiff_exptl_absorpt_empirical_full_min 0.664

loop_
_space_group_symop_operation_xyz
'x, y, z'
'-x+1/2, y+1/2, -z+1/2'
'-x, -y, -z'
'x-1/2, -y-1/2, z-1/2'

loop_
_atom_site_label
_atom_site_type_symbol
_atom_site_fract_x
_atom_site_fract_y
_atom_site_fract_z
_atom_site_U_iso_or_equiv
_atom_site_adp_type
_atom_site_occupancy
_atom_site_site_symmetry_order
_atom_site_calc_flag
_atom_site_refinement_flags_posn
O001 O 0.17302(9) 0.31059(4) 0.76228(8) 0.01738(17) Uani 1 1 d .
O002 O 0.39990(9) 0.40856(4) 0.75871(9) 0.02071(18) Uani 1 1 d .
O003 O 0.12249(9) 0.59677(4) 0.81193(9) 0.02091(18) Uani 1 1 d .
O004 O 0.72398(9) 0.69035(4) 0.77151(8) 0.01963(18) Uani 1 1 d .
N005 N 0.24830(10) 0.50441(5) 0.75764(10) 0.01588(19) Uani 1 1 d .
C006 C 0.00171(12) 0.48132(6) 0.78041(11) 0.0162(2) Uani 1 1 d .
C007 C 0.00711(12) 0.40846(6) 0.74823(11) 0.0158(2) Uani 1 1 d .
C008 C 0.47321(12) 0.58234(6) 0.89402(11) 0.0172(2) Uani 1 1 d .
H008 H 0.461318 0.570740 0.976826 0.021 Uiso 1 1 calc R
C009 C 0.60937(12) 0.64607(6) 0.77629(12) 0.0168(2) Uani 1 1 d .
C00A C 0.27264(12) 0.43034(6) 0.74508(11) 0.0156(2) Uani 1 1 d .
C00B C 0.37163(12) 0.55356(6) 0.76452(11) 0.0162(2) Uani 1 1 d .
C00C C 0.12447(12) 0.53302(6) 0.78518(11) 0.0160(2) Uani 1 1 d .
C00D C 0.12918(12) 0.38048(5) 0.70035(11) 0.0152(2) Uani 1 1 d .
C00E C -0.10885(13) 0.36205(6) 0.75086(12) 0.0194(2) Uani 1 1 d .
H00E H -0.105236 0.313128 0.731676 0.023 Uiso 1 1 calc R
C00F C 0.50455(13) 0.61783(6) 0.64507(12) 0.0187(2) Uani 1 1 d .
H00F H 0.514382 0.630196 0.561650 0.022 Uiso 1 1 calc R
C00G C 0.59352(12) 0.62869(6) 0.90120(11) 0.0174(2) Uani 1 1 d .
H00G H 0.662454 0.647799 0.988477 0.021 Uiso 1 1 calc R
C00H C 0.38603(12) 0.57144(6) 0.63922(12) 0.0185(2) Uani 1 1 d .
H00H H 0.316540 0.552355 0.552135 0.022 Uiso 1 1 calc R
C00I C 0.05513(12) 0.37783(6) 0.53474(11) 0.0178(2) Uani 1 1 d .
H00A H -0.049137 0.357013 0.500962 0.021 Uiso 1 1 calc R
H00B H 0.044537 0.426699 0.497731 0.021 Uiso 1 1 calc R
C00J C -0.22942(13) 0.38842(6) 0.78188(12) 0.0214(2) Uani 1 1 d .
H00J H -0.306003 0.357007 0.783682 0.026 Uiso 1 1 calc R
C00K C -0.23686(13) 0.46168(6) 0.81042(13) 0.0223(2) Uani 1 1 d .
H00K H -0.319262 0.479348 0.829074 0.027 Uiso 1 1 calc R
C00L C -0.12088(13) 0.50776(6) 0.81075(12) 0.0208(2) Uani 1 1 d .
H00L H -0.124239 0.556530 0.831207 0.025 Uiso 1 1 calc R
C00M C 0.15315(13) 0.33347(6) 0.47708(12) 0.0213(2) Uani 1 1 d .
H00C H 0.099562 0.330062 0.373787 0.026 Uiso 1 1 calc R
H00D H 0.253881 0.356653 0.501458 0.026 Uiso 1 1 calc R
C00N C 0.25471(13) 0.26243(6) 0.70479(12) 0.0207(2) Uani 1 1 d .
H00I H 0.258401 0.214409 0.743906 0.025 Uiso 1 1 calc R
H00M H 0.361905 0.279114 0.735071 0.025 Uiso 1 1 calc R
C00O C 0.17731(14) 0.25814(6) 0.54306(12) 0.0232(2) Uani 1 1 d .
H00N H 0.076671 0.234006 0.512644 0.028 Uiso 1 1 calc R
H00O H 0.242564 0.229867 0.509767 0.028 Uiso 1 1 calc R
C00P C 0.84799(13) 0.71078(6) 0.90515(13) 0.0236(2) Uani 1 1 d .
H00P H 0.925296 0.738126 0.887798 0.035 Uiso 1 1 calc GR
H00Q H 0.895779 0.668171 0.958939 0.035 Uiso 1 1 calc GR
H00R H 0.806008 0.739751 0.958290 0.035 Uiso 1 1 calc GR

loop_
_atom_site_aniso_label
_atom_site_aniso_U_11
_atom_site_aniso_U_22
_atom_site_aniso_U_33
_atom_site_aniso_U_23
_atom_site_aniso_U_13
_atom_site_aniso_U_12
O001 0.0198(4) 0.0131(4) 0.0204(4) 0.0015(3) 0.0095(3) 0.0024(3)
O002 0.0156(4) 0.0193(4) 0.0280(4) -0.0022(3) 0.0099(3) 0.0006(3)
O003 0.0213(4) 0.0145(4) 0.0284(4) -0.0015(3) 0.0119(3) -0.0001(3)
O004 0.0180(4) 0.0188(4) 0.0237(4) -0.0004(3) 0.0104(3) -0.0042(3)
N005 0.0150(4) 0.0141(4) 0.0195(4) -0.0001(3) 0.0081(3) -0.0011(3)
C006 0.0152(5) 0.0167(5) 0.0163(5) 0.0012(4) 0.0062(4) 0.0004(4)
C007 0.0143(5) 0.0172(5) 0.0149(5) 0.0013(4) 0.0052(4) 0.0010(4)
C008 0.0184(5) 0.0157(5) 0.0191(5) 0.0016(4) 0.0094(4) 0.0014(4)
C009 0.0152(5) 0.0125(5) 0.0243(5) 0.0014(4) 0.0098(4) 0.0009(4)
C00A 0.0159(5) 0.0160(5) 0.0151(5) -0.0001(4) 0.0066(4) 0.0004(4)
C00B 0.0146(5) 0.0131(5) 0.0217(5) 0.0010(4) 0.0083(4) 0.0004(4)
C00C 0.0163(5) 0.0157(5) 0.0156(5) 0.0010(4) 0.0062(4) 0.0015(4)
C00D 0.0155(5) 0.0124(5) 0.0177(5) 0.0002(4) 0.0071(4) 0.0004(4)
C00E 0.0193(5) 0.0163(5) 0.0228(5) 0.0006(4) 0.0089(4) -0.0011(4)
C00F 0.0192(5) 0.0193(5) 0.0195(5) 0.0027(4) 0.0099(4) 0.0008(4)
C00G 0.0165(5) 0.0156(5) 0.0192(5) -0.0014(4) 0.0067(4) 0.0000(4)
C00H 0.0167(5) 0.0187(5) 0.0189(5) -0.0001(4) 0.0063(4) 0.0003(4)
C00I 0.0174(5) 0.0177(5) 0.0176(5) 0.0001(4) 0.0066(4) -0.0001(4)
C00J 0.0179(5) 0.0228(6) 0.0251(6) 0.0024(4) 0.0104(4) -0.0030(4)
C00K 0.0178(5) 0.0254(6) 0.0270(6) 0.0006(5) 0.0126(5) 0.0023(4)
C00L 0.0207(5) 0.0179(5) 0.0254(6) -0.0011(4) 0.0112(4) 0.0020(4)
C00M 0.0216(5) 0.0242(6) 0.0197(5) -0.0025(4) 0.0104(4) -0.0001(4)
C00N 0.0214(5) 0.0144(5) 0.0264(6) -0.0014(4) 0.0101(5) 0.0037(4)
C00O 0.0243(6) 0.0201(6) 0.0262(6) -0.0061(4) 0.0116(5) 0.0010(4)
C00P 0.0192(5) 0.0227(6) 0.0277(6) -0.0017(5) 0.0085(5) -0.0060(4)

loop_
_atom_type_symbol
_atom_type_description
_atom_type_scat_dispersion_real
_atom_type_scat_dispersion_imag
_atom_type_scat_source
C C 0.0181 0.0091 'International Tables Vol C Tables 4.2.6.8 and 6.1.1.4'
H H 0.0000 0.0000 'International Tables Vol C Tables 4.2.6.8 and 6.1.1.4'
N N 0.0311 0.0180 'International Tables Vol C Tables 4.2.6.8 and 6.1.1.4'
O O 0.0492 0.0322 'International Tables Vol C Tables 4.2.6.8 and 6.1.1.4'

loop_
_geom_angle_atom_site_label_1
_geom_angle_atom_site_label_2
_geom_angle_atom_site_label_3
_geom_angle
C00D O001 C00N 118.50(8)
C009 O004 C00P 117.26(8)
C00A N005 C00B 117.37(8)
C00A N005 C00C 124.38(9)
C00C N005 C00B 117.55(8)
C007 C006 C00C 121.81(9)
C007 C006 C00L 120.39(10)
C00L C006 C00C 117.79(9)
C006 C007 C00D 121.03(9)
C006 C007 C00E 118.99(10)
C00E C007 C00D 119.83(9)
C00B C008 C00G 120.30(10)
O004 C009 C00F 115.75(9)
O004 C009 C00G 124.05(10)
C00G C009 C00F 120.20(10)
O002 C00A N005 120.30(9)
O002 C00A C00D 122.17(9)
N005 C00A C00D 117.29(9)
C008 C00B N005 120.22(9)
C008 C00B C00H 120.56(10)
C00H C00B N005 119.22(9)
O003 C00C N005 120.21(9)
O003 C00C C006 123.35(9)
N005 C00C C006 116.44(9)
O001 C00D C007 106.30(8)
O001 C00D C00A 111.01(8)
O001 C00D C00I 112.13(8)
C007 C00D C00A 112.57(8)
C007 C00D C00I 108.48(8)
C00A C00D C00I 106.42(8)
C00J C00E C007 120.37(10)
C00H C00F C009 120.05(10)
C009 C00G C008 119.30(10)
C00F C00H C00B 119.58(10)
C00M C00I C00D 112.30(9)
C00E C00J C00K 120.54(10)
C00L C00K C00J 119.46(10)
C00K C00L C006 120.21(10)
C00O C00M C00I 108.64(9)
O001 C00N C00O 112.83(9)
C00N C00O C00M 110.82(9)

loop_
_geom_bond_atom_site_label_1
_geom_bond_atom_site_label_2
_geom_bond_distance
O001 C00D 1.4241(12)
O001 C00N 1.4526(13)
O002 C00A 1.2109(13)
O003 C00C 1.2131(13)
O004 C009 1.3684(12)
O004 C00P 1.4322(14)
N005 C00A 1.4040(13)
N005 C00B 1.4494(13)
N005 C00C 1.4086(13)
C006 C007 1.3940(15)
C006 C00C 1.4816(14)
C006 C00L 1.3994(15)
C007 C00D 1.5143(14)
C007 C00E 1.3946(15)
C008 C00B 1.3810(15)
C008 C00G 1.3942(15)
C009 C00F 1.3981(15)
C009 C00G 1.3927(15)
C00A C00D 1.5346(14)
C00B C00H 1.3921(15)
C00D C00I 1.5501(14)
C00E C00J 1.3857(16)
C00F C00H 1.3854(15)
C00I C00M 1.5254(15)
C00J C00K 1.3948(16)
C00K C00L 1.3807(16)
C00M C00O 1.5253(16)
C00N C00O 1.5153(16)
